data_4342391
loop_
_publ_author_name
'Jones, Donald G.'
'Wilson, Kevin R.'
'Cannon-Smith, Desiray J'
'Shircliff, Anthony D.'
'Zhang, Zhan'
'Chen, Zhuqi'
'Prior, Timothy J.'
'Yin, Guochuan'
'Hubin, Timothy J.'

_publ_section_title
;
 Synthesis, Structural Studies, and Oxidation Catalysis of the
 Late-First-Row-Transition-Metal Complexes of a 2-Pyridylmethyl
 Pendant-Armed Ethylene Cross-Bridged Cyclam.
;
_journal_issue 5
_journal_name_full 'Inorganic chemistry'
_journal_page_first 2221
_journal_paper_doi 10.1021/ic502699m
_journal_volume 54
_journal_year 2015
_chemical_formula_moiety
;
C19 H33 Cu N5, 2(F6 P)
;
_chemical_formula_sum 'C19 H33 Cu F12 N5 P2'
_chemical_formula_weight 684.98
_chemical_name_systematic
;
 ?
;
_space_group_crystal_system monoclinic
_space_group_IT_number 14
_space_group_name_Hall '-P 2ybc'
_space_group_name_H-M_alt 'P 1 21/c 1'
_symmetry_space_group_name_Hall '-P 2ybc'
_symmetry_space_group_name_H-M 'P 1 21/c 1'
_atom_sites_solution_hydrogens geom
_audit_creation_method SHELXL-2013
_cell_angle_alpha 90
_cell_angle_beta 98.149(5)
_cell_angle_gamma 90
_cell_formula_units_Z 4
_cell_length_a 10.5546(6)
_cell_length_b 13.2043(11)
_cell_length_c 18.6149(10)
_cell_measurement_reflns_used 11102
_cell_measurement_temperature 150(2)
_cell_measurement_theta_max 29.4
_cell_measurement_theta_min 1.9
_cell_volume 2568.1(3)
_computing_cell_refinement 'Stoe X-AREA'
_computing_data_collection 'Stoe X-AREA'
_computing_data_reduction 'Stoe X-AREA'
_computing_structure_refinement 'SHELXL-2013 (Sheldrick, 2013)'
_computing_structure_solution SHELXS-86
_diffrn_ambient_temperature 150(2)
_diffrn_detector_area_resol_mean 6.67
_diffrn_measured_fraction_theta_full 0.996
_diffrn_measured_fraction_theta_max 0.997
_diffrn_measurement_device_type 'Stoe IPDS2'
_diffrn_measurement_method \w-scans
_diffrn_radiation_type MoK\a
_diffrn_radiation_wavelength 0.71073
_diffrn_reflns_av_R_equivalents 0.0622
_diffrn_reflns_av_unetI/netI 0.0823
_diffrn_reflns_Laue_measured_fraction_full 0.996
_diffrn_reflns_Laue_measured_fraction_max 0.997
_diffrn_reflns_limit_h_max 9
_diffrn_reflns_limit_h_min -13
_diffrn_reflns_limit_k_max 15
_diffrn_reflns_limit_k_min -16
_diffrn_reflns_limit_l_max 23
_diffrn_reflns_limit_l_min -23
_diffrn_reflns_number 13139
_diffrn_reflns_point_group_measured_fraction_full 0.996
_diffrn_reflns_point_group_measured_fraction_max 0.997
_diffrn_reflns_theta_full 25.300
_diffrn_reflns_theta_max 27.000
_diffrn_reflns_theta_min 1.897
_exptl_absorpt_coefficient_mu 1.083
_exptl_absorpt_correction_T_max 0.930
_exptl_absorpt_correction_T_min 0.7798
_exptl_absorpt_correction_type analytical
_exptl_absorpt_process_details
;
A face indexed absorption correction was applied within
the Stoe X-AREA suite.
;
_exptl_crystal_colour blue
_exptl_crystal_density_diffrn 1.772
_exptl_crystal_description blovk
_exptl_crystal_F_000 1396
_exptl_crystal_size_max 0.250
_exptl_crystal_size_mid 0.220
_exptl_crystal_size_min 0.110
_refine_diff_density_max 0.653
_refine_diff_density_min -1.160
_refine_diff_density_rms 0.094
_refine_ls_extinction_method none
_refine_ls_goodness_of_fit_ref 0.896
_refine_ls_hydrogen_treatment mixed
_refine_ls_matrix_type full
_refine_ls_number_parameters 373
_refine_ls_number_reflns 5602
_refine_ls_number_restraints 36
_refine_ls_restrained_S_all 0.893
_refine_ls_R_factor_all 0.0921
_refine_ls_R_factor_gt 0.0476
_refine_ls_shift/su_max 0.001
_refine_ls_shift/su_mean 0.000
_refine_ls_structure_factor_coef Fsqd
_refine_ls_weighting_details 'w=1/[\s^2^(Fo^2^)+(0.0713P)^2^] where P=(Fo^2^+2Fc^2^)/3'
_refine_ls_weighting_scheme calc
_refine_ls_wR_factor_gt 0.1110
_refine_ls_wR_factor_ref 0.1265
_reflns_Friedel_coverage 0.000
_reflns_number_gt 3255
_reflns_number_total 5602
_reflns_threshold_expression 'I > 2\s(I)'
_cod_data_source_file ic502699m_si_002.cif
_cod_data_source_block shelx
_cod_depositor_comments 'Adding full bibliography for 4342387--4342393.cif.'
_cod_database_code 4342391
_shelx_space_group_comment
;
The symmetry employed for this shelxl refinement is uniquely defined
by the following loop, which should always be used as a source of
symmetry information in preference to the above space-group names.
They are only intended as comments.
;
_shelx_estimated_absorpt_t_min 0.773
_shelx_estimated_absorpt_t_max 0.890
_shelxl_version_number 2013-4

loop_
_space_group_symop_operation_xyz
'x, y, z'
'-x, y+1/2, -z+1/2'
'-x, -y, -z'
'x, -y-1/2, z-1/2'

loop_
_atom_site_label
_atom_site_type_symbol
_atom_site_fract_x
_atom_site_fract_y
_atom_site_fract_z
_atom_site_U_iso_or_equiv
_atom_site_adp_type
_atom_site_occupancy
_atom_site_site_symmetry_order
_atom_site_calc_flag
_atom_site_refinement_flags_posn
_atom_site_refinement_flags_adp
Cu1 Cu 0.71872(5) 0.14435(3) 0.19451(2) 0.02603(14) Uani 1 1 d . .
C1 C 0.4776(4) 0.1365(3) 0.2799(2) 0.0329(9) Uani 1 1 d D .
H1 H 0.4230(16) 0.1502(5) 0.2351(13) 0.039 Uiso 1 1 calc DR U
C2 C 0.4213(4) 0.1230(3) 0.3422(2) 0.0371(10) Uani 1 1 d D .
H2 H 0.329(3) 0.1281(3) 0.3407(2) 0.044 Uiso 1 1 calc DR U
C3 C 0.4998(4) 0.1021(3) 0.4064(2) 0.0372(10) Uani 1 1 d D .
H3 H 0.4644(11) 0.0944(4) 0.4506(13) 0.045 Uiso 1 1 calc DR U
C4 C 0.6295(5) 0.0926(3) 0.4059(2) 0.0356(10) Uani 1 1 d D .
H4 H 0.6847(17) 0.0764(6) 0.4493(13) 0.043 Uiso 1 1 calc DR U
C5 C 0.6784(4) 0.1069(3) 0.34171(19) 0.0286(8) Uani 1 1 d . .
C6 C 0.8160(4) 0.0907(3) 0.3362(2) 0.0337(9) Uani 1 1 d . .
H6A H 0.8512(12) 0.0471(14) 0.3719(11) 0.040 Uiso 1 1 calc R U
H6B H 0.8592(15) 0.1510(19) 0.3422(3) 0.040 Uiso 1 1 calc R U
C7 C 0.7748(4) -0.0580(3) 0.2610(2) 0.0354(9) Uani 1 1 d D .
H7A H 0.6889(14) -0.0555(3) 0.2744(3) 0.042 Uiso 1 1 calc DR U
H7B H 0.8274(9) -0.0984(7) 0.2975(6) 0.042 Uiso 1 1 calc DR U
C8 C 0.7676(5) -0.1124(3) 0.1882(2) 0.0415(10) Uani 1 1 d D .
H8A H 0.8529(14) -0.1146(3) 0.1746(3) 0.050 Uiso 1 1 calc DR U
H8B H 0.7410(6) -0.1818(11) 0.1946(2) 0.050 Uiso 1 1 calc DR U
C9 C 0.6773(4) -0.0656(3) 0.1257(2) 0.0379(10) Uani 1 1 d D .
H9A H 0.6764(4) -0.1082(6) 0.0831(6) 0.045 Uiso 1 1 calc DR U
H9B H 0.5913(12) -0.0650(3) 0.1385(3) 0.045 Uiso 1 1 calc DR U
C10 C 0.6072(4) 0.0817(3) 0.0540(2) 0.0359(10) Uani 1 1 d . .
H10A H 0.527(2) 0.0646(6) 0.0688(5) 0.043 Uiso 1 1 calc R U
H10B H 0.6101(4) 0.0519(10) 0.0074(14) 0.043 Uiso 1 1 calc R U
C11 C 0.6169(4) 0.1952(3) 0.04790(19) 0.0342(9) Uani 1 1 d D .
H11A H 0.6936(10) 0.2124(4) 0.0279(3) 0.041 Uiso 1 1 calc DR U
H11B H 0.5445(10) 0.2203(4) 0.0153(4) 0.041 Uiso 1 1 calc DR U
C12 C 0.4858(4) 0.2605(3) 0.1330(2) 0.0377(10) Uani 1 1 d D .
H12A H 0.4439(10) 0.3068(17) 0.0969(10) 0.057 Uiso 1 1 calc DR U
H12B H 0.4852(4) 0.289(2) 0.1809(8) 0.057 Uiso 1 1 calc DR U
H12C H 0.4407(10) 0.1965(8) 0.1295(14) 0.057 Uiso 1 1 calc DR U
C13 C 0.6788(4) 0.3471(3) 0.1202(2) 0.0338(9) Uani 1 1 d D .
H13A H 0.6767(4) 0.3772(6) 0.1675(7) 0.041 Uiso 1 1 calc DR U
H13B H 0.6252(9) 0.3883(7) 0.0850(6) 0.041 Uiso 1 1 calc DR U
C14 C 0.8155(4) 0.3535(3) 0.1034(2) 0.0378(10) Uani 1 1 d D .
H14A H 0.8175(4) 0.3253(5) 0.0561(7) 0.045 Uiso 1 1 calc DR U
H14B H 0.8382(5) 0.4236(11) 0.1012(2) 0.045 Uiso 1 1 calc DR U
C15 C 0.9162(4) 0.3014(3) 0.1557(2) 0.0340(9) Uani 1 1 d D .
H15A H 0.9995(13) 0.3126(3) 0.1397(3) 0.041 Uiso 1 1 calc DR U
H15B H 0.9188(4) 0.3334(6) 0.2034(7) 0.041 Uiso 1 1 calc DR U
C16 C 0.9154(4) 0.1380(3) 0.0947(2) 0.0348(9) Uani 1 1 d D .
H16A H 1.0061(13) 0.1215(4) 0.0963(2) 0.042 Uiso 1 1 calc DR U
H16B H 0.8926(5) 0.1853(7) 0.0546(6) 0.042 Uiso 1 1 calc DR U
C17 C 0.8371(4) 0.0407(3) 0.0784(2) 0.0341(9) Uani 1 1 d D .
H17A H 0.8214(4) 0.0313(3) 0.0267(8) 0.041 Uiso 1 1 calc DR U
H17B H 0.8874(8) -0.0156(8) 0.0987(3) 0.041 Uiso 1 1 calc DR U
C18 C 0.9941(4) 0.1555(3) 0.2254(2) 0.0342(9) Uani 1 1 d D .
H18A H 0.9957(4) 0.2018(8) 0.2656(7) 0.041 Uiso 1 1 calc DR U
H18B H 1.0779(14) 0.1555(3) 0.2103(3) 0.041 Uiso 1 1 calc DR U
C19 C 0.9630(4) 0.0501(3) 0.2496(2) 0.0344(9) Uani 1 1 d D .
H19A H 0.9754(4) 0.0012(8) 0.2121(6) 0.041 Uiso 1 1 calc DR U
H19B H 1.0198(10) 0.0323(4) 0.2937(7) 0.041 Uiso 1 1 calc DR U
F1 F 0.8218(3) 0.6996(3) -0.06546(14) 0.0865(12) Uani 1 1 d . .
F2 F 0.9815(4) 0.6361(4) 0.01155(18) 0.1064(15) Uani 1 1 d . .
F3 F 0.7777(5) 0.5761(3) 0.0077(2) 0.1123(15) Uani 1 1 d . .
F4 F 0.8709(3) 0.6608(3) 0.10394(15) 0.0880(12) Uani 1 1 d . .
F5 F 0.7118(3) 0.7281(2) 0.02698(14) 0.0604(8) Uani 1 1 d . .
F6 F 0.9097(5) 0.7873(3) 0.0311(2) 0.1183(16) Uani 1 1 d . .
F7 F 0.7673(2) 0.49227(18) 0.27596(12) 0.0417(6) Uani 1 1 d . .
F8 F 0.8658(3) 0.4402(2) 0.38459(13) 0.0579(8) Uani 1 1 d . .
F9 F 0.6720(3) 0.5143(2) 0.37682(14) 0.0535(7) Uani 1 1 d . .
F10 F 0.6930(3) 0.3474(2) 0.40020(13) 0.0582(8) Uani 1 1 d . .
F11 F 0.5928(3) 0.4014(2) 0.29108(13) 0.0548(7) Uani 1 1 d . .
F12 F 0.7855(3) 0.32533(19) 0.29948(13) 0.0537(7) Uani 1 1 d . .
N1 N 0.6039(3) 0.1316(2) 0.27905(15) 0.0283(7) Uani 1 1 d . .
N2 N 0.8275(3) 0.0475(2) 0.26353(16) 0.0297(7) Uani 1 1 d . .
N3 N 0.7120(3) 0.0393(2) 0.10683(16) 0.0303(7) Uani 1 1 d . .
N4 N 0.6202(3) 0.2442(2) 0.12030(15) 0.0322(8) Uani 1 1 d . .
N5 N 0.8978(3) 0.1903(2) 0.16417(16) 0.0296(7) Uani 1 1 d . .
P1 P 0.84741(11) 0.67962(9) 0.01899(6) 0.0373(3) Uani 1 1 d . .
P2 P 0.73021(11) 0.42017(8) 0.33856(5) 0.0335(3) Uani 1 1 d . .

loop_
_atom_site_aniso_label
_atom_site_aniso_U_11
_atom_site_aniso_U_22
_atom_site_aniso_U_33
_atom_site_aniso_U_23
_atom_site_aniso_U_13
_atom_site_aniso_U_12
Cu1 0.0244(2) 0.0263(2) 0.0278(2) -0.00151(19) 0.00512(17) 0.0015(2)
C1 0.027(2) 0.036(2) 0.0367(19) 0.0007(17) 0.0085(17) 0.0010(19)
C2 0.034(2) 0.036(2) 0.044(2) -0.0033(18) 0.0138(18) 0.0000(19)
C3 0.046(3) 0.035(2) 0.032(2) -0.0027(17) 0.0117(19) -0.004(2)
C4 0.045(3) 0.033(2) 0.0290(19) 0.0016(16) 0.0054(18) -0.001(2)
C5 0.033(2) 0.0209(18) 0.0317(18) -0.0026(15) 0.0047(16) -0.0016(17)
C6 0.034(2) 0.034(2) 0.0333(19) 0.0047(17) 0.0041(17) 0.0018(19)
C7 0.036(2) 0.024(2) 0.047(2) 0.0030(17) 0.0101(19) 0.0014(18)
C8 0.047(3) 0.026(2) 0.055(3) -0.0038(18) 0.016(2) -0.006(2)
C9 0.036(3) 0.031(2) 0.049(2) -0.0094(18) 0.0131(19) -0.0083(19)
C10 0.032(2) 0.042(3) 0.035(2) -0.0087(18) 0.0080(18) -0.010(2)
C11 0.034(2) 0.040(2) 0.0289(19) -0.0040(16) 0.0052(16) -0.001(2)
C12 0.032(2) 0.043(3) 0.037(2) 0.0043(18) 0.0037(17) 0.006(2)
C13 0.038(2) 0.029(2) 0.0333(19) 0.0037(16) 0.0018(17) 0.0029(19)
C14 0.049(3) 0.032(2) 0.034(2) 0.0002(17) 0.0075(18) -0.006(2)
C15 0.039(3) 0.029(2) 0.035(2) -0.0021(16) 0.0085(18) -0.0093(19)
C16 0.033(2) 0.037(2) 0.0372(19) -0.0080(17) 0.0145(17) -0.007(2)
C17 0.033(2) 0.034(2) 0.038(2) -0.0095(17) 0.0156(18) -0.0036(19)
C18 0.025(2) 0.035(2) 0.042(2) -0.0025(18) 0.0030(17) -0.0025(19)
C19 0.026(2) 0.034(2) 0.044(2) -0.0001(17) 0.0057(17) 0.0035(19)
F1 0.060(2) 0.165(4) 0.0359(14) 0.0073(18) 0.0124(14) 0.020(2)
F2 0.065(2) 0.186(4) 0.074(2) 0.030(2) 0.0268(18) 0.066(3)
F3 0.139(4) 0.044(2) 0.159(4) -0.029(2) 0.038(3) -0.035(2)
F4 0.0471(19) 0.175(4) 0.0418(15) 0.0262(19) 0.0080(13) 0.011(2)
F5 0.059(2) 0.0663(19) 0.0588(16) 0.0042(14) 0.0197(14) 0.0221(16)
F6 0.124(4) 0.102(3) 0.137(3) -0.023(3) 0.048(3) -0.073(3)
F7 0.0423(15) 0.0375(13) 0.0475(13) 0.0086(10) 0.0144(11) -0.0018(12)
F8 0.0453(17) 0.076(2) 0.0492(14) 0.0026(13) -0.0047(12) -0.0013(15)
F9 0.065(2) 0.0438(15) 0.0547(15) -0.0140(12) 0.0210(13) 0.0078(14)
F10 0.095(2) 0.0444(15) 0.0420(13) 0.0042(12) 0.0333(14) -0.0092(16)
F11 0.0406(16) 0.0720(19) 0.0530(15) -0.0089(13) 0.0108(12) -0.0178(14)
F12 0.080(2) 0.0376(14) 0.0483(14) -0.0006(11) 0.0268(14) 0.0148(14)
N1 0.0295(18) 0.0253(17) 0.0311(15) -0.0018(12) 0.0074(13) 0.0019(14)
N2 0.0280(19) 0.0273(17) 0.0344(16) -0.0014(13) 0.0061(13) -0.0007(15)
N3 0.0282(19) 0.0281(17) 0.0358(16) -0.0069(13) 0.0088(14) -0.0006(15)
N4 0.035(2) 0.0342(19) 0.0278(15) 0.0001(13) 0.0050(14) 0.0009(16)
N5 0.0274(18) 0.0283(17) 0.0332(16) -0.0034(13) 0.0048(13) -0.0026(15)
P1 0.0337(6) 0.0430(6) 0.0363(5) -0.0013(5) 0.0082(5) -0.0008(5)
P2 0.0375(6) 0.0305(6) 0.0345(5) -0.0021(4) 0.0121(5) -0.0009(5)

loop_
_atom_type_symbol
_atom_type_description
_atom_type_scat_dispersion_real
_atom_type_scat_dispersion_imag
_atom_type_scat_source
Cu Cu 0.3200 1.2650 'International Tables Vol C Tables 4.2.6.8 and 6.1.1.4'
C C 0.0030 0.0020 'International Tables Vol C Tables 4.2.6.8 and 6.1.1.4'
H H 0.0000 0.0000 'International Tables Vol C Tables 4.2.6.8 and 6.1.1.4'
F F 0.0170 0.0100 'International Tables Vol C Tables 4.2.6.8 and 6.1.1.4'
N N 0.0060 0.0030 'International Tables Vol C Tables 4.2.6.8 and 6.1.1.4'
P P 0.1020 0.0940 'International Tables Vol C Tables 4.2.6.8 and 6.1.1.4'

loop_
_geom_angle_atom_site_label_1
_geom_angle_atom_site_label_2
_geom_angle_atom_site_label_3
_geom_angle
N2 Cu1 N4 175.66(13)
N2 Cu1 N1 79.27(12)
N4 Cu1 N1 104.95(12)
N2 Cu1 N5 84.54(13)
N4 Cu1 N5 91.27(13)
N1 Cu1 N5 146.87(12)
N2 Cu1 N3 91.64(12)
N4 Cu1 N3 86.85(12)
N1 Cu1 N3 123.66(12)
N5 Cu1 N3 85.24(12)
N1 C1 C2 123.4(4)
C3 C2 C1 118.2(4)
C4 C3 C2 119.2(4)
C3 C4 C5 119.2(4)
N1 C5 C4 122.5(4)
N1 C5 C6 115.5(3)
C4 C5 C6 122.0(4)
C5 C6 N2 108.9(3)
N2 C7 C8 116.0(3)
C9 C8 C7 115.7(4)
N3 C9 C8 114.2(3)
N3 C10 C11 111.9(3)
N4 C11 C10 110.9(3)
N4 C13 C14 117.2(3)
C15 C14 C13 116.4(3)
N5 C15 C14 115.3(3)
N5 C16 C17 115.2(3)
N3 C17 C16 114.8(3)
N5 C18 C19 111.0(3)
N2 C19 C18 109.2(3)
C1 N1 C5 117.4(3)
C1 N1 Cu1 132.8(3)
C5 N1 Cu1 109.6(3)
C6 N2 C19 110.7(3)
C6 N2 C7 107.9(3)
C19 N2 C7 112.2(3)
C6 N2 Cu1 102.7(2)
C19 N2 Cu1 110.1(2)
C7 N2 Cu1 112.9(2)
C10 N3 C9 108.8(3)
C10 N3 C17 112.0(3)
C9 N3 C17 110.9(3)
C10 N3 Cu1 101.7(2)
C9 N3 Cu1 114.0(2)
C17 N3 Cu1 109.2(2)
C12 N4 C11 107.8(3)
C12 N4 C13 105.9(3)
C11 N4 C13 110.5(3)
C12 N4 Cu1 112.7(2)
C11 N4 Cu1 105.7(2)
C13 N4 Cu1 114.2(2)
C18 N5 C15 107.4(3)
C18 N5 C16 111.3(3)
C15 N5 C16 109.2(3)
C18 N5 Cu1 104.1(2)
C15 N5 Cu1 116.2(3)
C16 N5 Cu1 108.7(2)
F2 P1 F3 94.7(3)
F2 P1 F6 88.8(3)
F3 P1 F6 176.5(3)
F2 P1 F1 90.15(18)
F3 P1 F1 90.1(2)
F6 P1 F1 90.0(2)
F2 P1 F4 90.89(18)
F3 P1 F4 90.0(2)
F6 P1 F4 89.8(2)
F1 P1 F4 178.9(2)
F2 P1 F5 178.0(2)
F3 P1 F5 87.2(2)
F6 P1 F5 89.2(2)
F1 P1 F5 89.79(16)
F4 P1 F5 89.15(16)
F8 P2 F10 90.43(17)
F8 P2 F7 89.93(15)
F10 P2 F7 179.35(15)
F8 P2 F9 90.21(16)
F10 P2 F9 89.91(15)
F7 P2 F9 90.63(14)
F8 P2 F12 90.98(17)
F10 P2 F12 89.92(14)
F7 P2 F12 89.53(13)
F9 P2 F12 178.80(18)
F8 P2 F11 179.11(17)
F10 P2 F11 90.42(17)
F7 P2 F11 89.23(14)
F9 P2 F11 89.51(16)
F12 P2 F11 89.31(16)

loop_
_geom_bond_atom_site_label_1
_geom_bond_atom_site_label_2
_geom_bond_distance
Cu1 N2 2.046(3)
Cu1 N4 2.079(3)
Cu1 N1 2.125(3)
Cu1 N5 2.135(3)
Cu1 N3 2.136(3)
C1 N1 1.337(5)
C1 C2 1.387(5)
C2 C3 1.382(6)
C3 C4 1.376(6)
C4 C5 1.381(5)
C5 N1 1.351(5)
C5 C6 1.486(6)
C6 N2 1.489(5)
C7 N2 1.499(5)
C7 C8 1.525(6)
C8 C9 1.526(6)
C9 N3 1.487(5)
C10 N3 1.482(5)
C10 C11 1.507(6)
C11 N4 1.491(5)
C12 N4 1.487(5)
C13 N4 1.493(5)
C13 C14 1.521(6)
C14 C15 1.503(6)
C15 N5 1.491(5)
C16 N5 1.501(5)
C16 C17 1.534(5)
C17 N3 1.490(5)
C18 N5 1.488(5)
C18 C19 1.513(6)
C19 N2 1.490(5)
F1 P1 1.579(3)
F2 P1 1.552(3)
F3 P1 1.552(4)
F4 P1 1.585(3)
F5 P1 1.594(3)
F6 P1 1.569(4)
F7 P2 1.596(2)
F8 P2 1.583(3)
F9 P2 1.598(3)
F10 P2 1.588(2)
F11 P2 1.607(3)
F12 P2 1.599(3)
